data_4312984
loop_
_publ_author_name
'Thomas C. Shehee'
'Richard E. Sykora'
'Kang M. Ok'
'P. Shiv Halasyamani'
'Thomas E. Albrecht-Schmitt'

_publ_contact_author
;
Prof. Thomas E. Albrecht-Schmitt 
179 Chemistry Building
Department of Chemistry
Auburn University, AL
36849
;
_publ_contact_author_email ' albreth@auburn.edu '
_publ_contact_author_fax ' 334 844 6959 '
_publ_contact_author_phone ' 334 844 6948 '
_publ_section_title
;
 Hydrothermal Preparation, Structures, and NLO Properties of the Rare
 Earth Molybdenyl Iodates, RE(MoO2)(IO3)4(OH) [RE= Nd, Sm, Eu]
;
_journal_name_full 'Inorganic Chemistry'
_journal_page_first 457
_journal_page_last 462
_journal_paper_doi 10.1021/ic025992j
_journal_volume 42
_journal_year 2003
_chemical_formula_sum 'H I4 Mo Nd O15'
_chemical_formula_weight 988.78
_chemical_name_common 'NEODYMIUM MOLYBDENYL IODATE'
_chemical_name_systematic
; 
 ? 
;
_space_group_IT_number 4
_symmetry_cell_setting monoclinic
_symmetry_space_group_name_Hall 'P 2yb'
_symmetry_space_group_name_H-M 'P 1 21 1'
_atom_sites_solution_hydrogens geom
_atom_sites_solution_primary direct
_atom_sites_solution_secondary difmap
_audit_creation_method SHELXL-97
_cell_angle_alpha 90.00
_cell_angle_beta 114.8900(10)
_cell_angle_gamma 90.00
_cell_formula_units_Z 2
_cell_length_a 6.9383(5)
_cell_length_b 14.0279(9)
_cell_length_c 7.0397(5)
_cell_measurement_reflns_used all
_cell_measurement_temperature 193(2)
_cell_measurement_theta_max 28.29
_cell_measurement_theta_min 2.90
_cell_volume 621.53(7)
_computing_cell_refinement 'SMART, SAINT'
_computing_data_collection SMART
_computing_data_reduction SAINT
_computing_molecular_graphics 'SHELXP-97 (Sheldrick, 1997)'
_computing_publication_material 'SHELXCIF-97 (Sheldrick, 1997)'
_computing_structure_refinement 'SHELXL-97 (Sheldrick, 1997)'
_computing_structure_solution 'SHELXS-97 (Sheldrick, 1990)'
_diffrn_ambient_temperature 193(2)
_diffrn_measured_fraction_theta_full 0.999
_diffrn_measured_fraction_theta_max 0.999
_diffrn_measurement_device_type 'Bruker APEX'
_diffrn_measurement_method '0.3 wide w/exposures'
_diffrn_radiation_monochromator graphite
_diffrn_radiation_source 'fine-focus sealed tube'
_diffrn_radiation_type MoK\a
_diffrn_radiation_wavelength 0.71073
_diffrn_reflns_av_R_equivalents 0.0318
_diffrn_reflns_av_sigmaI/netI 0.0497
_diffrn_reflns_limit_h_max 9
_diffrn_reflns_limit_h_min -9
_diffrn_reflns_limit_k_max 18
_diffrn_reflns_limit_k_min -18
_diffrn_reflns_limit_l_max 9
_diffrn_reflns_limit_l_min -9
_diffrn_reflns_number 6370
_diffrn_reflns_theta_full 28.29
_diffrn_reflns_theta_max 28.29
_diffrn_reflns_theta_min 2.90
_diffrn_standards_decay_% na
_diffrn_standards_interval_count na
_diffrn_standards_interval_time na
_diffrn_standards_number na
_exptl_absorpt_coefficient_mu 15.159
_exptl_absorpt_correction_T_max '0.777821 RATIO OF MIN/MAX'
_exptl_absorpt_correction_T_min '0.777821 RATIO OF MIN/MAX'
_exptl_absorpt_correction_type 'multiscan (SADABS)'
_exptl_crystal_colour 'pale blue'
_exptl_crystal_density_diffrn 5.278
_exptl_crystal_density_meas ?
_exptl_crystal_density_method 'not measured'
_exptl_crystal_description 'irregular prism'
_exptl_crystal_F_000 868
_exptl_crystal_size_max 0.0180
_exptl_crystal_size_mid 0.0150
_exptl_crystal_size_min 0.0100
_refine_diff_density_max 1.090
_refine_diff_density_min -1.442
_refine_diff_density_rms 0.233
_refine_ls_abs_structure_details 'Flack H D (1983), Acta Cryst. A39, 876-881'
_refine_ls_abs_structure_Flack 0.021(17)
_refine_ls_extinction_coef 0.00047(13)
_refine_ls_extinction_expression Fc^*^=kFc[1+0.001xFc^2^\l^3^/sin(2\q)]^-1/4^
_refine_ls_extinction_method SHELXL
_refine_ls_goodness_of_fit_ref 0.993
_refine_ls_hydrogen_treatment mixed
_refine_ls_matrix_type full
_refine_ls_number_parameters 191
_refine_ls_number_reflns 3035
_refine_ls_number_restraints 1
_refine_ls_restrained_S_all 0.993
_refine_ls_R_factor_all 0.0242
_refine_ls_R_factor_gt 0.0235
_refine_ls_shift/su_max 0.001
_refine_ls_shift/su_mean 0.000
_refine_ls_structure_factor_coef Fsqd
_refine_ls_weighting_details 'calc w=1/[\s^2^(Fo^2^)+(0.0000P)^2^+0.0000P] where P=(Fo^2^+2Fc^2^)/3'
_refine_ls_weighting_scheme calc
_refine_ls_wR_factor_gt 0.0500
_refine_ls_wR_factor_ref 0.0502
_reflns_number_gt 2958
_reflns_number_total 3035
_reflns_threshold_expression >2sigma(I)
_cod_data_source_file ic025992j-2_s1_1.cif
_cod_data_source_block nd_p21
_cod_depositor_comments
;
The following automatic conversions were performed:

'_exptl_crystal_density_meas' value 'not measured' was changed to '?'
- the value is perceived as not measured.

Automatic conversion script
Id: cif_fix_values 3008 2015-01-20 13:52:24Z robertas 
;
_cod_original_formula_sum 'I4 Mo Nd O15 H'
_cod_database_code 4312984

loop_
_symmetry_equiv_pos_as_xyz
'x, y, z'
'-x, y+1/2, -z'

loop_
_atom_site_label
_atom_site_type_symbol
_atom_site_fract_x
_atom_site_fract_y
_atom_site_fract_z
_atom_site_U_iso_or_equiv
_atom_site_adp_type
_atom_site_occupancy
_atom_site_symmetry_multiplicity
_atom_site_calc_flag
_atom_site_refinement_flags
_atom_site_disorder_assembly
_atom_site_disorder_group
Nd1 Nd -0.06866(6) -0.06008(3) -0.41437(6) 0.00867(10) Uani 1 1 d . . .
Mo1 Mo -0.59258(10) -0.22333(5) 0.20822(10) 0.00844(14) Uani 1 1 d . . .
I1 I -0.52989(7) -0.46644(4) 0.23745(7) 0.00816(10) Uani 1 1 d . . .
I2 I -0.76343(8) -0.31314(3) -0.30578(7) 0.00878(11) Uani 1 1 d . . .
I3 I -0.15367(8) -0.18960(3) 0.05001(7) 0.00872(11) Uani 1 1 d . . .
I4 I 0.24553(7) 0.02595(3) 0.15614(7) 0.00898(10) Uani 1 1 d . . .
O1 O -0.3975(8) -0.3501(4) 0.3038(8) 0.0101(11) Uani 1 1 d . . .
O2 O -0.2971(9) -0.5381(4) 0.3515(9) 0.0126(12) Uani 1 1 d . . .
O3 O -0.6062(8) -0.4700(5) 0.4552(8) 0.0124(11) Uani 1 1 d . . .
O4 O -0.7614(8) -0.3202(4) -0.0430(8) 0.0099(11) Uani 1 1 d . . .
O5 O -0.9406(9) -0.4118(4) -0.4178(8) 0.0111(11) Uani 1 1 d . . .
O6 O -0.9585(9) -0.2205(4) -0.4026(9) 0.0149(12) Uani 1 1 d . . .
O7 O -0.4270(8) -0.2150(4) 0.0080(8) 0.0119(12) Uani 1 1 d . . .
O8 O -0.2304(9) -0.1245(4) -0.1908(9) 0.0123(12) Uani 1 1 d . . .
O9 O -0.0921(9) -0.0909(4) 0.2280(8) 0.0115(11) Uani 1 1 d . . .
O10 O 0.4786(8) 0.0394(4) 0.1085(8) 0.0127(11) Uani 1 1 d . . .
O11 O 0.2519(9) 0.1586(4) 0.2336(9) 0.0132(12) Uani 1 1 d . . .
O12 O 0.0429(8) 0.0466(4) -0.1032(8) 0.0144(12) Uani 1 1 d . . .
O13 O -0.7750(9) -0.1305(4) 0.0504(9) 0.0118(11) Uani 1 1 d . . .
O14 O -0.3932(9) -0.1572(4) 0.3902(8) 0.0122(11) Uani 1 1 d . . .
O15 O -0.7383(9) -0.2666(4) 0.3369(9) 0.0146(12) Uani 1 1 d . . .

loop_
_atom_site_aniso_label
_atom_site_aniso_U_11
_atom_site_aniso_U_22
_atom_site_aniso_U_33
_atom_site_aniso_U_23
_atom_site_aniso_U_13
_atom_site_aniso_U_12
Nd1 0.0101(2) 0.00821(19) 0.0092(2) -0.00042(16) 0.00553(17) -0.00056(16)
Mo1 0.0095(3) 0.0090(3) 0.0081(3) -0.0004(2) 0.0050(3) -0.0001(3)
I1 0.0088(2) 0.0086(2) 0.0079(2) 0.00021(19) 0.00431(18) -0.00018(19)
I2 0.0100(2) 0.0087(2) 0.0082(2) -0.00009(18) 0.00437(19) 0.00034(18)
I3 0.0100(2) 0.0090(2) 0.0079(2) 0.00045(18) 0.00456(19) 0.00036(18)
I4 0.0098(2) 0.0100(2) 0.0078(2) 0.00039(19) 0.00441(19) -0.00081(19)
O1 0.006(3) 0.011(3) 0.011(3) -0.003(2) 0.001(2) -0.006(2)
O2 0.005(3) 0.012(3) 0.018(3) 0.003(2) 0.003(2) 0.004(2)
O3 0.016(3) 0.019(3) 0.006(2) -0.002(2) 0.008(2) -0.002(2)
O4 0.013(3) 0.010(3) 0.006(3) 0.002(2) 0.003(2) 0.001(2)
O5 0.013(3) 0.006(2) 0.010(3) -0.002(2) 0.000(2) -0.001(2)
O6 0.018(3) 0.007(3) 0.020(3) 0.009(2) 0.009(3) 0.007(2)
O7 0.011(3) 0.015(3) 0.012(3) 0.001(2) 0.007(2) -0.006(2)
O8 0.016(3) 0.012(3) 0.011(3) 0.004(2) 0.008(3) 0.000(2)
O9 0.016(3) 0.011(3) 0.008(3) -0.006(2) 0.006(2) -0.004(2)
O10 0.012(3) 0.018(3) 0.013(3) -0.001(2) 0.011(2) -0.002(2)
O11 0.011(3) 0.009(3) 0.018(3) -0.002(2) 0.004(2) -0.002(2)
O12 0.007(3) 0.021(3) 0.011(3) 0.004(2) -0.001(2) 0.005(2)
O13 0.012(3) 0.009(3) 0.013(3) 0.003(2) 0.005(2) 0.005(2)
O14 0.013(3) 0.016(3) 0.005(3) -0.004(2) 0.002(2) -0.004(2)
O15 0.020(3) 0.012(3) 0.014(3) 0.002(2) 0.008(3) 0.004(2)

loop_
_atom_type_symbol
_atom_type_description
_atom_type_scat_dispersion_real
_atom_type_scat_dispersion_imag
_atom_type_scat_source
O O 0.0106 0.0060 'International Tables Vol C Tables 4.2.6.8 and 6.1.1.4'
Mo Mo -1.6832 0.6857 'International Tables Vol C Tables 4.2.6.8 and 6.1.1.4'
I I -0.4742 1.8119 'International Tables Vol C Tables 4.2.6.8 and 6.1.1.4'
Nd Nd -0.1943 3.0179 'International Tables Vol C Tables 4.2.6.8 and 6.1.1.4'

loop_
_geom_angle_atom_site_label_1
_geom_angle_atom_site_label_2
_geom_angle_atom_site_label_3
_geom_angle
_geom_angle_site_symmetry_1
_geom_angle_site_symmetry_3
_geom_angle_publ_flag
O6 Nd1 O2 79.4(2) 1_655 2 ?
O6 Nd1 O5 139.8(2) 1_655 2_454 ?
O2 Nd1 O5 74.65(19) 2 2_454 ?
O6 Nd1 O8 81.7(2) 1_655 . ?
O2 Nd1 O8 131.31(19) 2 . ?
O5 Nd1 O8 138.27(19) 2_454 . ?
O6 Nd1 O9 75.72(19) 1_655 1_554 ?
O2 Nd1 O9 79.83(18) 2 1_554 ?
O5 Nd1 O9 69.96(19) 2_454 1_554 ?
O8 Nd1 O9 136.89(18) . 1_554 ?
O6 Nd1 O12 124.32(19) 1_655 . ?
O2 Nd1 O12 81.24(18) 2 . ?
O5 Nd1 O12 81.39(19) 2_454 . ?
O8 Nd1 O12 73.42(19) . . ?
O9 Nd1 O12 148.93(18) 1_554 . ?
O6 Nd1 O14 72.73(19) 1_655 1_554 ?
O2 Nd1 O14 144.09(18) 2 1_554 ?
O5 Nd1 O14 113.95(19) 2_454 1_554 ?
O8 Nd1 O14 66.57(18) . 1_554 ?
O9 Nd1 O14 71.81(18) 1_554 1_554 ?
O12 Nd1 O14 133.45(18) . 1_554 ?
O6 Nd1 O3 138.5(2) 1_655 2_455 ?
O2 Nd1 O3 142.1(2) 2 2_455 ?
O5 Nd1 O3 73.47(19) 2_454 2_455 ?
O8 Nd1 O3 68.02(18) . 2_455 ?
O9 Nd1 O3 107.45(17) 1_554 2_455 ?
O12 Nd1 O3 74.25(17) . 2_455 ?
O14 Nd1 O3 69.51(19) 1_554 2_455 ?
O14 Mo1 O15 105.4(3) . . ?
O14 Mo1 O13 101.7(3) . . ?
O15 Mo1 O13 99.2(3) . . ?
O14 Mo1 O4 161.8(2) . . ?
O15 Mo1 O4 88.4(2) . . ?
O13 Mo1 O4 87.3(2) . . ?
O14 Mo1 O1 90.6(2) . . ?
O15 Mo1 O1 88.6(2) . . ?
O13 Mo1 O1 163.0(2) . . ?
O4 Mo1 O1 77.8(2) . . ?
O14 Mo1 O7 88.6(2) . . ?
O15 Mo1 O7 161.7(2) . . ?
O13 Mo1 O7 89.3(2) . . ?
O4 Mo1 O7 75.7(2) . . ?
O1 Mo1 O7 79.2(2) . . ?
O2 I1 O3 97.7(3) . . ?
O2 I1 O1 97.2(3) . . ?
O3 I1 O1 95.9(3) . . ?
O6 I2 O5 97.1(2) . . ?
O6 I2 O4 96.1(2) . . ?
O5 I2 O4 96.5(3) . . ?
O9 I3 O8 99.0(3) . . ?
O9 I3 O7 100.9(2) . . ?
O8 I3 O7 94.1(2) . . ?
O10 I4 O12 100.0(2) . . ?
O10 I4 O11 92.1(3) . . ?
O12 I4 O11 92.7(3) . . ?
O10 I4 O13 88.7(2) . 1_655 ?
O12 I4 O13 84.8(2) . 1_655 ?
O11 I4 O13 177.5(2) . 1_655 ?
I1 O1 Mo1 118.1(3) . . ?
I1 O2 Nd1 147.3(3) . 2_545 ?
I1 O3 Nd1 119.1(3) . 2_445 ?
I2 O4 Mo1 124.3(3) . . ?
I2 O5 Nd1 136.6(3) . 2_444 ?
I2 O6 Nd1 152.2(3) . 1_455 ?
I3 O7 Mo1 134.8(3) . . ?
I3 O8 Nd1 139.2(3) . . ?
I3 O9 Nd1 137.3(3) . 1_556 ?
I4 O12 Nd1 128.1(3) . . ?
Mo1 O13 I4 123.3(3) . 1_455 ?
Mo1 O14 Nd1 165.5(3) . 1_556 ?

loop_
_geom_bond_atom_site_label_1
_geom_bond_atom_site_label_2
_geom_bond_distance
_geom_bond_site_symmetry_2
_geom_bond_publ_flag
Nd1 O6 2.367(6) 1_655 ?
Nd1 O2 2.406(5) 2 ?
Nd1 O5 2.406(5) 2_454 ?
Nd1 O8 2.457(5) . ?
Nd1 O9 2.491(5) 1_554 ?
Nd1 O12 2.492(6) . ?
Nd1 O14 2.492(5) 1_554 ?
Nd1 O3 2.494(6) 2_455 ?
Mo1 O14 1.710(5) . ?
Mo1 O15 1.727(6) . ?
Mo1 O13 1.830(5) . ?
Mo1 O4 2.146(5) . ?
Mo1 O1 2.164(6) . ?
Mo1 O7 2.164(5) . ?
I1 O2 1.781(5) . ?
I1 O3 1.821(5) . ?
I1 O1 1.833(5) . ?
I2 O6 1.792(5) . ?
I2 O5 1.798(5) . ?
I2 O4 1.847(5) . ?
I3 O9 1.794(5) . ?
I3 O8 1.798(5) . ?
I3 O7 1.827(5) . ?
I4 O10 1.795(5) . ?
I4 O12 1.798(5) . ?
I4 O11 1.934(6) . ?
I4 O13 2.302(5) 1_655 ?
O2 Nd1 2.406(5) 2_545 ?
O3 Nd1 2.494(6) 2_445 ?
O5 Nd1 2.406(5) 2_444 ?
O6 Nd1 2.367(6) 1_455 ?
O9 Nd1 2.491(5) 1_556 ?
O13 I4 2.302(5) 1_455 ?
O14 Nd1 2.492(5) 1_556 ?
